data_4111709
loop_
_publ_author_name
'Javier Vela'
'Jeremy M. Smith'
'Ying Yu'
'Nicole A. Ketterer'
'Christine J. Flaschenriem'
'Rene J. Lachicotte'
'Patrick L. Holland'

_publ_section_title
;
 Synthesis and Reactivity of Low-Coordinate Iron(II) Fluoride Complexes
 and Their Use in the Catalytic Hydrodefluorination of Fluorocarbons
;
_journal_name_full 'Journal of the American Chemical Society'
_journal_page_first 7857
_journal_page_last 7870
_journal_paper_doi 10.1021/ja042672l
_journal_volume 127
_journal_year 2005
_chemical_formula_moiety 'C58 H84 Fe2 N4, C4 H10 O'
_chemical_formula_sum 'C62 H94 Fe2 N4 O'
_chemical_formula_weight 1023.11
_chemical_name_common 6(2)
_chemical_name_systematic
; 
 ? 
;
_space_group_IT_number 14
_symmetry_cell_setting monoclinic
_symmetry_space_group_name_Hall '-P 2ybc'
_symmetry_space_group_name_H-M 'P 1 21/c 1'
_atom_sites_solution_hydrogens geom
_atom_sites_solution_primary direct
_atom_sites_solution_secondary difmap
_audit_creation_method SHELXL-97
_cell_angle_alpha 90.00
_cell_angle_beta 98.870(2)
_cell_angle_gamma 90.00
_cell_formula_units_Z 4
_cell_length_a 11.5959(15)
_cell_length_b 18.315(2)
_cell_length_c 28.590(4)
_cell_measurement_reflns_used 4246
_cell_measurement_temperature 193(2)
_cell_measurement_theta_max 27.894
_cell_measurement_theta_min 2.305
_cell_volume 5999.3(13)
_computing_cell_refinement 'Bruker SMART'
_computing_data_collection 'Bruker SMART'
_computing_data_reduction 'Bruker SAINT'
_computing_molecular_graphics 'Bruker SHELXTL'
_computing_publication_material 'Bruker SHELXTL'
_computing_structure_refinement 'SHELXL-97 (Sheldrick, 1997)'
_computing_structure_solution 'SHELXS-97 (Sheldrick, 1990)'
_diffrn_ambient_temperature 193(2)
_diffrn_measured_fraction_theta_full 0.963
_diffrn_measured_fraction_theta_max 0.963
_diffrn_measurement_device_type 'CCD area detector'
_diffrn_measurement_method 'omega scans'
_diffrn_radiation_monochromator graphite
_diffrn_radiation_source 'fine-focus sealed tube'
_diffrn_radiation_type MoK\a
_diffrn_radiation_wavelength 0.71073
_diffrn_reflns_av_R_equivalents 0.1108
_diffrn_reflns_av_sigmaI/netI 0.1906
_diffrn_reflns_limit_h_max 15
_diffrn_reflns_limit_h_min -15
_diffrn_reflns_limit_k_max 24
_diffrn_reflns_limit_k_min -23
_diffrn_reflns_limit_l_max 38
_diffrn_reflns_limit_l_min -29
_diffrn_reflns_number 38449
_diffrn_reflns_theta_full 28.33
_diffrn_reflns_theta_max 28.33
_diffrn_reflns_theta_min 1.33
_exptl_absorpt_coefficient_mu 0.524
_exptl_absorpt_correction_T_max 0.901
_exptl_absorpt_correction_T_min 0.768
_exptl_absorpt_correction_type empirical
_exptl_absorpt_process_details SADABS
_exptl_crystal_colour Brown
_exptl_crystal_density_diffrn 1.133
_exptl_crystal_description Block
_exptl_crystal_F_000 2216
_exptl_crystal_size_max 0.60
_exptl_crystal_size_mid 0.42
_exptl_crystal_size_min 0.20
_refine_diff_density_max 0.650
_refine_diff_density_min -0.538
_refine_diff_density_rms 0.083
_refine_ls_extinction_method none
_refine_ls_goodness_of_fit_ref 1.048
_refine_ls_hydrogen_treatment mixed
_refine_ls_matrix_type full
_refine_ls_number_parameters 627
_refine_ls_number_reflns 14398
_refine_ls_number_restraints 0
_refine_ls_restrained_S_all 1.048
_refine_ls_R_factor_all 0.2056
_refine_ls_R_factor_gt 0.0791
_refine_ls_shift/su_max 0.008
_refine_ls_shift/su_mean 0.000
_refine_ls_structure_factor_coef Fsqd
_refine_ls_weighting_details 'calc w=1/[\s^2^(Fo^2^)+(0.0899P)^2^+1.2462P] where P=(Fo^2^+2Fc^2^)/3'
_refine_ls_weighting_scheme calc
_refine_ls_wR_factor_gt 0.1954
_refine_ls_wR_factor_ref 0.2344
_reflns_number_gt 5996
_reflns_number_total 14398
_reflns_threshold_expression >2sigma(I)
_cod_data_source_file ja042672lsi20041206_123821_06.cif
_cod_data_source_block 6(2)
_cod_original_cell_volume 5999.4(13)
_cod_database_code 4111709

loop_
_symmetry_equiv_pos_as_xyz
'x, y, z'
'-x, y+1/2, -z+1/2'
'-x, -y, -z'
'x, -y-1/2, z-1/2'

loop_
_atom_site_label
_atom_site_type_symbol
_atom_site_fract_x
_atom_site_fract_y
_atom_site_fract_z
_atom_site_U_iso_or_equiv
_atom_site_adp_type
_atom_site_occupancy
_atom_site_symmetry_multiplicity
_atom_site_calc_flag
_atom_site_refinement_flags
Fe2 Fe 0.86581(6) 0.26529(4) 0.16521(3) 0.0296(2) Uani 1 1 d .
Fe1 Fe 0.74101(6) 0.25061(4) 0.08786(3) 0.0292(2) Uani 1 1 d .
N11 N 0.6617(3) 0.1659(2) 0.05406(15) 0.0261(10) Uani 1 1 d .
N12 N 0.8312(3) 0.2606(2) 0.23051(15) 0.0290(10) Uani 1 1 d .
N21 N 0.6495(3) 0.3250(2) 0.04728(15) 0.0284(10) Uani 1 1 d .
N22 N 1.0352(3) 0.2486(2) 0.18306(16) 0.0318(10) Uani 1 1 d .
C31 C 0.4983(4) 0.2396(3) 0.01999(19) 0.0304(13) Uani 1 1 d .
H31 H 0.4171 0.2375 0.0083 0.036 Uiso 1 1 calc R
O1S O 0.3305(4) 0.2726(3) -0.11271(18) 0.0734(15) Uiso 1 1 d .
C13 C 0.6957(4) 0.3986(3) 0.0464(2) 0.0339(14) Uani 1 1 d .
C22 C 0.7379(4) 0.0471(3) 0.0879(2) 0.0332(13) Uani 1 1 d .
C63 C 0.6618(5) 0.4524(3) 0.0762(2) 0.0355(14) Uani 1 1 d .
C65 C 0.7605(5) 0.3675(3) 0.26876(19) 0.0363(14) Uani 1 1 d .
C21 C 0.5508(4) 0.1726(3) 0.03240(19) 0.0293(13) Uani 1 1 d .
C16 C 1.1119(4) 0.2710(3) 0.1512(2) 0.0332(13) Uani 1 1 d .
C12 C 0.7200(4) 0.0967(3) 0.0498(2) 0.0297(13) Uani 1 1 d .
C15 C 0.7360(4) 0.3006(3) 0.24557(19) 0.0308(13) Uani 1 1 d .
C102 C 0.7004(5) 0.0620(3) 0.1353(2) 0.0398(15) Uani 1 1 d .
H102 H 0.6615 0.1109 0.1334 0.048 Uiso 1 1 calc R
C66 C 1.1527(4) 0.2192(3) 0.12084(19) 0.0334(13) Uani 1 1 d .
C41 C 0.5470(4) 0.3099(3) 0.02211(19) 0.0301(13) Uani 1 1 d .
C26 C 1.1362(5) 0.3461(3) 0.1467(2) 0.0414(15) Uani 1 1 d .
C44 C 1.0790(4) 0.2183(3) 0.2240(2) 0.0363(14) Uani 1 1 d .
C104 C 0.8828(5) 0.4008(3) 0.2761(2) 0.0432(16) Uani 1 1 d .
H104 H 0.9289 0.3742 0.2546 0.052 Uiso 1 1 calc R
C34 C 1.0112(4) 0.1977(3) 0.2588(2) 0.0377(14) Uani 1 1 d .
H34 H 1.0471 0.1650 0.2825 0.045 Uiso 1 1 calc R
C56 C 1.2207(5) 0.2443(4) 0.0876(2) 0.0467(16) Uani 1 1 d .
H56 H 1.2492 0.2101 0.0671 0.056 Uiso 1 1 calc R
C106 C 1.1208(5) 0.1391(3) 0.1214(2) 0.0393(15) Uani 1 1 d .
H106 H 1.0804 0.1303 0.1494 0.047 Uiso 1 1 calc R
C25 C 0.6204(5) 0.2740(3) 0.2367(2) 0.0375(14) Uani 1 1 d .
C62 C 0.7586(5) 0.0811(3) 0.0062(2) 0.0339(14) Uani 1 1 d .
C24 C 0.8981(4) 0.2197(3) 0.26268(19) 0.0327(13) Uani 1 1 d .
C73 C 0.8259(5) 0.3550(4) -0.0130(2) 0.0522(18) Uani 1 1 d .
H73 H 0.7757 0.3107 -0.0123 0.063 Uiso 1 1 calc R
C103 C 0.5745(5) 0.4381(3) 0.1095(2) 0.0453(16) Uani 1 1 d .
H103 H 0.5446 0.3871 0.1039 0.054 Uiso 1 1 calc R
C52 C 0.8142(5) 0.0141(3) 0.0018(2) 0.0407(15) Uani 1 1 d .
H52 H 0.8407 0.0025 -0.0272 0.049 Uiso 1 1 calc R
C14 C 0.8528(5) 0.1971(4) 0.3072(2) 0.0462(16) Uani 1 1 d .
H14A H 0.8162 0.2391 0.3202 0.069 Uiso 1 1 calc R
H14B H 0.9178 0.1794 0.3305 0.069 Uiso 1 1 calc R
H14C H 0.7951 0.1581 0.2998 0.069 Uiso 1 1 calc R
C11 C 0.4793(5) 0.1050(3) 0.0196(2) 0.0479(17) Uani 1 1 d .
H11A H 0.5069 0.0804 -0.0070 0.072 Uiso 1 1 calc R
H11B H 0.3971 0.1185 0.0106 0.072 Uiso 1 1 calc R
H11C H 0.4872 0.0720 0.0469 0.072 Uiso 1 1 calc R
C55 C 0.6689(5) 0.4050(3) 0.2853(2) 0.0445(16) Uani 1 1 d .
H55 H 0.6851 0.4495 0.3022 0.053 Uiso 1 1 calc R
C75 C 0.5870(5) 0.2037(3) 0.2100(2) 0.0450(16) Uani 1 1 d .
H75 H 0.6597 0.1825 0.2007 0.054 Uiso 1 1 calc R
C42 C 0.8313(5) -0.0353(3) 0.0387(2) 0.0437(16) Uani 1 1 d .
H42 H 0.8689 -0.0805 0.0349 0.052 Uiso 1 1 calc R
C51 C 0.4779(5) 0.3682(3) -0.0070(2) 0.0420(15) Uani 1 1 d .
H51A H 0.4388 0.3992 0.0137 0.063 Uiso 1 1 calc R
H51B H 0.4194 0.3452 -0.0309 0.063 Uiso 1 1 calc R
H51C H 0.5306 0.3981 -0.0227 0.063 Uiso 1 1 calc R
C76 C 1.0918(6) 0.4033(3) 0.1768(3) 0.0559(19) Uani 1 1 d .
H76 H 1.0396 0.3783 0.1966 0.067 Uiso 1 1 calc R
C116 C 1.2275(5) 0.0889(3) 0.1257(2) 0.0505(17) Uani 1 1 d .
H11D H 1.2671 0.0957 0.0981 0.076 Uiso 1 1 calc R
H11E H 1.2024 0.0379 0.1271 0.076 Uiso 1 1 calc R
H11F H 1.2812 0.1009 0.1546 0.076 Uiso 1 1 calc R
C126 C 1.0355(5) 0.1194(4) 0.0764(2) 0.0547(18) Uani 1 1 d .
H12A H 0.9666 0.1510 0.0739 0.082 Uiso 1 1 calc R
H12B H 1.0115 0.0683 0.0781 0.082 Uiso 1 1 calc R
H12C H 1.0741 0.1264 0.0486 0.082 Uiso 1 1 calc R
C45 C 0.5573(5) 0.3790(4) 0.2776(2) 0.0507(17) Uani 1 1 d .
H45 H 0.4964 0.4050 0.2890 0.061 Uiso 1 1 calc R
C72 C 0.7419(5) 0.1339(3) -0.0353(2) 0.0465(16) Uani 1 1 d .
H72 H 0.7050 0.1795 -0.0253 0.056 Uiso 1 1 calc R
C54 C 1.2084(4) 0.2038(4) 0.2362(2) 0.0507(18) Uani 1 1 d .
H54A H 1.2515 0.2397 0.2202 0.076 Uiso 1 1 calc R
H54B H 1.2256 0.1546 0.2259 0.076 Uiso 1 1 calc R
H54C H 1.2321 0.2078 0.2706 0.076 Uiso 1 1 calc R
C35 C 0.5338(5) 0.3147(4) 0.2533(2) 0.0461(16) Uani 1 1 d .
H35 H 0.4557 0.2975 0.2475 0.055 Uiso 1 1 calc R
C95 C 0.5020(5) 0.2194(4) 0.1642(2) 0.0576(19) Uani 1 1 d .
H95A H 0.4332 0.2450 0.1720 0.086 Uiso 1 1 calc R
H95B H 0.4779 0.1733 0.1483 0.086 Uiso 1 1 calc R
H95C H 0.5409 0.2500 0.1432 0.086 Uiso 1 1 calc R
C53 C 0.7121(5) 0.5218(3) 0.0750(2) 0.0458(16) Uani 1 1 d .
H53 H 0.6902 0.5592 0.0950 0.055 Uiso 1 1 calc R
C23 C 0.7818(5) 0.4129(3) 0.0175(2) 0.0446(16) Uani 1 1 d .
C32 C 0.7941(5) -0.0193(3) 0.0808(2) 0.0437(16) Uani 1 1 d .
H32 H 0.8065 -0.0539 0.1059 0.052 Uiso 1 1 calc R
C33 C 0.8262(5) 0.4835(4) 0.0173(3) 0.0561(19) Uani 1 1 d .
H33 H 0.8812 0.4946 -0.0031 0.067 Uiso 1 1 calc R
C113 C 0.4689(5) 0.4904(4) 0.1013(3) 0.0562(19) Uani 1 1 d .
H11G H 0.4964 0.5410 0.1045 0.084 Uiso 1 1 calc R
H11H H 0.4175 0.4806 0.1247 0.084 Uiso 1 1 calc R
H11I H 0.4257 0.4829 0.0694 0.084 Uiso 1 1 calc R
C46 C 1.2472(5) 0.3166(4) 0.0839(2) 0.0535(18) Uani 1 1 d .
H46 H 1.2948 0.3318 0.0615 0.064 Uiso 1 1 calc R
C36 C 1.2055(5) 0.3673(4) 0.1121(3) 0.0569(19) Uani 1 1 d .
H36 H 1.2232 0.4174 0.1086 0.068 Uiso 1 1 calc R
C83 C 0.8225(7) 0.3775(4) -0.0642(3) 0.080(2) Uani 1 1 d .
H83A H 0.7426 0.3912 -0.0778 0.119 Uiso 1 1 calc R
H83B H 0.8480 0.3365 -0.0822 0.119 Uiso 1 1 calc R
H83C H 0.8746 0.4192 -0.0659 0.119 Uiso 1 1 calc R
C93 C 0.9516(6) 0.3342(4) 0.0087(3) 0.076(2) Uani 1 1 d .
H93A H 0.9991 0.3786 0.0142 0.113 Uiso 1 1 calc R
H93B H 0.9849 0.3020 -0.0130 0.113 Uiso 1 1 calc R
H93C H 0.9507 0.3090 0.0389 0.113 Uiso 1 1 calc R
C85 C 0.5364(6) 0.1472(4) 0.2410(3) 0.065(2) Uani 1 1 d .
H85A H 0.5938 0.1368 0.2691 0.098 Uiso 1 1 calc R
H85B H 0.5180 0.1022 0.2229 0.098 Uiso 1 1 calc R
H85C H 0.4651 0.1667 0.2508 0.098 Uiso 1 1 calc R
C43 C 0.7929(5) 0.5371(3) 0.0454(3) 0.0525(18) Uani 1 1 d .
H43 H 0.8250 0.5847 0.0447 0.063 Uiso 1 1 calc R
C114 C 0.8832(6) 0.4815(4) 0.2628(2) 0.061(2) Uani 1 1 d .
H11J H 0.8397 0.4883 0.2309 0.092 Uiso 1 1 calc R
H11K H 0.9638 0.4981 0.2636 0.092 Uiso 1 1 calc R
H11L H 0.8462 0.5100 0.2854 0.092 Uiso 1 1 calc R
C123 C 0.6341(7) 0.4434(4) 0.1606(3) 0.080(2) Uani 1 1 d .
H12D H 0.6934 0.4051 0.1669 0.119 Uiso 1 1 calc R
H12E H 0.5760 0.4373 0.1818 0.119 Uiso 1 1 calc R
H12F H 0.6714 0.4913 0.1660 0.119 Uiso 1 1 calc R
C124 C 0.9453(6) 0.3905(4) 0.3261(3) 0.076(2) Uani 1 1 d .
H12G H 0.9076 0.4204 0.3478 0.115 Uiso 1 1 calc R
H12H H 1.0270 0.4054 0.3279 0.115 Uiso 1 1 calc R
H12I H 0.9419 0.3390 0.3351 0.115 Uiso 1 1 calc R
C1S C 0.5227(7) 0.2850(5) -0.1290(3) 0.089(3) Uiso 1 1 d .
H1S1 H 0.5017 0.3336 -0.1420 0.134 Uiso 1 1 calc R
H1S2 H 0.5795 0.2626 -0.1466 0.134 Uiso 1 1 calc R
H1S3 H 0.5569 0.2896 -0.0955 0.134 Uiso 1 1 calc R
C92 C 0.8612(6) 0.1537(4) -0.0487(3) 0.071(2) Uani 1 1 d .
H92A H 0.8923 0.1118 -0.0641 0.107 Uiso 1 1 calc R
H92B H 0.9152 0.1668 -0.0201 0.107 Uiso 1 1 calc R
H92C H 0.8524 0.1953 -0.0706 0.107 Uiso 1 1 calc R
C122 C 0.8041(7) 0.0650(4) 0.1752(2) 0.076(2) Uani 1 1 d .
H12J H 0.8484 0.0193 0.1759 0.114 Uiso 1 1 calc R
H12K H 0.7759 0.0717 0.2055 0.114 Uiso 1 1 calc R
H12L H 0.8548 0.1060 0.1699 0.114 Uiso 1 1 calc R
C112 C 0.6111(8) 0.0055(4) 0.1465(3) 0.096(3) Uani 1 1 d .
H11M H 0.5356 0.0149 0.1268 0.144 Uiso 1 1 calc R
H11N H 0.6027 0.0089 0.1800 0.144 Uiso 1 1 calc R
H11O H 0.6380 -0.0436 0.1398 0.144 Uiso 1 1 calc R
C82 C 0.6623(6) 0.1020(4) -0.0774(2) 0.075(2) Uani 1 1 d .
H82A H 0.6887 0.0526 -0.0837 0.112 Uiso 1 1 calc R
H82B H 0.6646 0.1328 -0.1052 0.112 Uiso 1 1 calc R
H82C H 0.5823 0.0998 -0.0704 0.112 Uiso 1 1 calc R
C4S C 0.1479(9) 0.2582(5) -0.0873(4) 0.112(3) Uiso 1 1 d .
H4S1 H 0.1836 0.2668 -0.0544 0.168 Uiso 1 1 calc R
H4S2 H 0.0823 0.2242 -0.0880 0.168 Uiso 1 1 calc R
H4S3 H 0.1196 0.3045 -0.1019 0.168 Uiso 1 1 calc R
C2S C 0.4187(7) 0.2397(4) -0.1331(3) 0.081(2) Uiso 1 1 d .
H2S1 H 0.3901 0.2300 -0.1670 0.097 Uiso 1 1 calc R
H2S2 H 0.4389 0.1922 -0.1174 0.097 Uiso 1 1 calc R
C86 C 1.0207(10) 0.4619(5) 0.1487(4) 0.142(5) Uani 1 1 d .
H86A H 1.0652 0.4823 0.1253 0.213 Uiso 1 1 calc R
H86B H 1.0029 0.5007 0.1701 0.213 Uiso 1 1 calc R
H86C H 0.9477 0.4408 0.1324 0.213 Uiso 1 1 calc R
C3S C 0.2325(8) 0.2275(5) -0.1129(4) 0.100(3) Uiso 1 1 d .
H3S1 H 0.2583 0.1797 -0.0987 0.121 Uiso 1 1 calc R
H3S2 H 0.1958 0.2188 -0.1460 0.121 Uiso 1 1 calc R
C96 C 1.1883(9) 0.4383(8) 0.2099(4) 0.205(8) Uani 1 1 d .
H96A H 1.2413 0.4005 0.2250 0.307 Uiso 1 1 calc R
H96B H 1.1554 0.4656 0.2342 0.307 Uiso 1 1 calc R
H96C H 1.2314 0.4717 0.1921 0.307 Uiso 1 1 calc R
H1 H 0.840(8) 0.289(5) 0.111(3) 0.14(3) Uiso 1 1 d .
H2 H 0.751(7) 0.279(4) 0.140(3) 0.10(3) Uiso 1 1 d .

loop_
_atom_site_aniso_label
_atom_site_aniso_U_11
_atom_site_aniso_U_22
_atom_site_aniso_U_33
_atom_site_aniso_U_23
_atom_site_aniso_U_13
_atom_site_aniso_U_12
Fe2 0.0204(4) 0.0385(5) 0.0296(5) 0.0003(4) 0.0030(3) 0.0003(3)
Fe1 0.0262(4) 0.0241(4) 0.0350(5) -0.0003(4) -0.0025(3) -0.0006(3)
N11 0.024(2) 0.021(2) 0.034(3) -0.0030(19) 0.004(2) -0.0006(18)
N12 0.016(2) 0.040(3) 0.030(2) 0.000(2) 0.0002(18) -0.0017(19)
N21 0.025(2) 0.023(2) 0.037(3) 0.005(2) 0.004(2) 0.0054(18)
N22 0.022(2) 0.041(3) 0.034(3) 0.000(2) 0.0061(19) -0.003(2)
C31 0.020(2) 0.027(3) 0.042(3) -0.003(3) -0.002(2) 0.000(2)
C13 0.026(3) 0.029(3) 0.045(4) 0.007(3) -0.001(3) 0.002(2)
C22 0.027(3) 0.024(3) 0.047(4) -0.003(3) 0.000(3) -0.004(2)
C63 0.031(3) 0.031(3) 0.042(4) 0.003(3) -0.007(3) 0.005(2)
C65 0.034(3) 0.049(4) 0.026(3) -0.004(3) 0.006(3) 0.001(3)
C21 0.029(3) 0.026(3) 0.033(3) -0.007(2) 0.005(3) -0.002(2)
C16 0.014(2) 0.038(3) 0.048(4) -0.003(3) 0.005(2) -0.002(2)
C12 0.023(3) 0.022(3) 0.042(4) -0.002(3) -0.001(3) -0.006(2)
C15 0.029(3) 0.039(3) 0.024(3) -0.003(3) 0.005(2) 0.000(2)
C102 0.047(4) 0.032(3) 0.041(4) 0.001(3) 0.007(3) 0.009(3)
C66 0.020(3) 0.046(4) 0.036(3) -0.006(3) 0.009(2) -0.002(2)
C41 0.023(3) 0.032(3) 0.035(3) -0.002(2) 0.002(3) 0.008(2)
C26 0.034(3) 0.051(4) 0.042(4) -0.008(3) 0.015(3) -0.007(3)
C44 0.015(3) 0.057(4) 0.035(4) -0.004(3) -0.003(2) -0.005(3)
C104 0.033(3) 0.056(4) 0.042(4) -0.019(3) 0.010(3) -0.013(3)
C34 0.025(3) 0.050(4) 0.036(4) 0.004(3) -0.001(3) 0.004(3)
C56 0.030(3) 0.059(4) 0.054(4) -0.001(3) 0.017(3) 0.004(3)
C106 0.028(3) 0.045(4) 0.047(4) -0.010(3) 0.013(3) 0.001(3)
C25 0.029(3) 0.047(4) 0.038(4) -0.002(3) 0.010(3) 0.004(3)
C62 0.033(3) 0.032(3) 0.035(4) -0.009(3) 0.000(3) -0.001(2)
C24 0.026(3) 0.044(3) 0.027(3) -0.003(3) 0.003(2) -0.002(2)
C73 0.043(4) 0.049(4) 0.071(5) 0.007(4) 0.028(4) -0.001(3)
C103 0.065(4) 0.031(3) 0.044(4) 0.000(3) 0.021(3) -0.006(3)
C52 0.033(3) 0.040(4) 0.049(4) -0.010(3) 0.005(3) 0.005(3)
C14 0.031(3) 0.068(5) 0.041(4) 0.009(3) 0.010(3) 0.004(3)
C11 0.032(3) 0.035(4) 0.073(5) -0.004(3) -0.001(3) -0.005(3)
C55 0.050(4) 0.046(4) 0.042(4) -0.013(3) 0.020(3) -0.003(3)
C75 0.022(3) 0.056(4) 0.059(4) -0.020(3) 0.011(3) -0.006(3)
C42 0.037(3) 0.028(3) 0.064(5) -0.008(3) 0.002(3) 0.008(3)
C51 0.038(3) 0.040(4) 0.044(4) 0.007(3) -0.005(3) 0.000(3)
C76 0.058(4) 0.043(4) 0.072(5) -0.010(4) 0.026(4) -0.011(3)
C116 0.044(4) 0.045(4) 0.065(5) -0.002(3) 0.016(4) 0.000(3)
C126 0.040(4) 0.058(4) 0.067(5) -0.018(4) 0.008(3) 0.000(3)
C45 0.043(4) 0.058(4) 0.057(5) -0.007(4) 0.028(3) 0.008(3)
C72 0.057(4) 0.043(4) 0.043(4) 0.000(3) 0.016(3) 0.012(3)
C54 0.020(3) 0.085(5) 0.047(4) 0.001(4) 0.006(3) 0.006(3)
C35 0.026(3) 0.060(4) 0.055(4) -0.003(3) 0.012(3) 0.000(3)
C95 0.026(3) 0.083(5) 0.062(5) -0.022(4) 0.001(3) -0.002(3)
C53 0.038(4) 0.030(4) 0.066(5) 0.001(3) -0.002(3) -0.001(3)
C23 0.036(3) 0.040(4) 0.057(4) 0.005(3) 0.006(3) -0.003(3)
C32 0.047(4) 0.030(3) 0.052(4) 0.002(3) 0.001(3) 0.003(3)
C33 0.040(4) 0.046(4) 0.085(6) 0.007(4) 0.020(4) -0.008(3)
C113 0.050(4) 0.050(4) 0.074(5) -0.002(4) 0.026(4) 0.002(3)
C46 0.048(4) 0.056(4) 0.065(5) 0.003(4) 0.033(4) -0.008(3)
C36 0.055(4) 0.046(4) 0.078(5) -0.002(4) 0.035(4) -0.015(3)
C83 0.100(6) 0.077(6) 0.062(6) 0.006(5) 0.014(5) 0.001(5)
C93 0.059(5) 0.066(5) 0.105(7) 0.000(5) 0.024(5) 0.014(4)
C85 0.044(4) 0.057(5) 0.096(6) -0.011(4) 0.017(4) -0.014(3)
C43 0.036(4) 0.031(4) 0.091(6) 0.006(4) 0.009(4) -0.005(3)
C114 0.054(4) 0.067(5) 0.062(5) -0.003(4) 0.003(4) -0.011(4)
C123 0.118(7) 0.071(5) 0.049(5) 0.005(4) 0.009(5) 0.020(5)
C124 0.069(5) 0.075(6) 0.077(6) 0.007(4) -0.016(4) -0.024(4)
C92 0.075(5) 0.086(6) 0.058(5) 0.019(4) 0.027(4) 0.010(4)
C122 0.102(6) 0.069(5) 0.052(5) -0.005(4) -0.005(5) 0.041(5)
C112 0.142(8) 0.046(5) 0.122(8) -0.004(5) 0.092(7) -0.023(5)
C82 0.077(5) 0.097(6) 0.044(5) 0.007(4) -0.010(4) 0.029(5)
C86 0.220(13) 0.104(8) 0.120(9) -0.006(7) 0.079(9) 0.071(9)
C96 0.084(8) 0.321(19) 0.203(14) -0.211(14) 0.006(8) 0.001(10)

loop_
_atom_type_symbol
_atom_type_description
_atom_type_scat_dispersion_real
_atom_type_scat_dispersion_imag
_atom_type_scat_source
C C 0.0033 0.0016 'International Tables Vol C Tables 4.2.6.8 and 6.1.1.4'
H H 0.0000 0.0000 'International Tables Vol C Tables 4.2.6.8 and 6.1.1.4'
N N 0.0061 0.0033 'International Tables Vol C Tables 4.2.6.8 and 6.1.1.4'
Fe Fe 0.3463 0.8444 'International Tables Vol C Tables 4.2.6.8 and 6.1.1.4'
O O 0.0106 0.0060 'International Tables Vol C Tables 4.2.6.8 and 6.1.1.4'

loop_
_geom_angle_atom_site_label_1
_geom_angle_atom_site_label_2
_geom_angle_atom_site_label_3
_geom_angle
N12 Fe2 N22 95.06(17)
N12 Fe2 Fe1 131.92(11)
N22 Fe2 Fe1 129.64(13)
N12 Fe2 H1 154(3)
N22 Fe2 H1 109(3)
Fe1 Fe2 H1 33(3)
N12 Fe2 H2 100(3)
N22 Fe2 H2 165(3)
Fe1 Fe2 H2 36(3)
H1 Fe2 H2 56(4)
N11 Fe1 N21 94.97(17)
N11 Fe1 Fe2 133.52(13)
N21 Fe1 Fe2 129.49(13)
N11 Fe1 H1 154(4)
N21 Fe1 H1 105(4)
Fe2 Fe1 H1 37(4)
N11 Fe1 H2 133(3)
N21 Fe1 H2 106(3)
Fe2 Fe1 H2 33(3)
H1 Fe1 H2 57(4)
C21 N11 C12 117.8(4)
C21 N11 Fe1 119.5(3)
C12 N11 Fe1 122.6(3)
C24 N12 C15 117.9(4)
C24 N12 Fe2 119.6(3)
C15 N12 Fe2 122.4(3)
C41 N21 C13 119.3(4)
C41 N21 Fe1 121.9(3)
C13 N21 Fe1 118.8(3)
C44 N22 C16 119.5(4)
C44 N22 Fe2 121.6(3)
C16 N22 Fe2 118.9(3)
C21 C31 C41 129.8(5)
C21 C31 H31 115.1
C41 C31 H31 115.1
C2S O1S C3S 112.9(6)
C63 C13 C23 121.1(5)
C63 C13 N21 120.3(5)
C23 C13 N21 118.4(5)
C12 C22 C32 117.4(6)
C12 C22 C102 123.4(5)
C32 C22 C102 119.2(5)
C13 C63 C53 117.9(6)
C13 C63 C103 122.6(5)
C53 C63 C103 119.5(6)
C15 C65 C55 118.5(5)
C15 C65 C104 122.0(5)
C55 C65 C104 119.5(5)
N11 C21 C31 123.3(5)
N11 C21 C11 119.2(5)
C31 C21 C11 117.4(5)
C26 C16 C66 120.4(5)
C26 C16 N22 119.3(5)
C66 C16 N22 120.0(5)
C22 C12 C62 121.5(5)
C22 C12 N11 120.7(5)
C62 C12 N11 117.8(5)
C65 C15 C25 120.3(5)
C65 C15 N12 118.4(5)
C25 C15 N12 121.2(5)
C22 C102 C122 112.0(5)
C22 C102 C112 111.3(5)
C122 C102 C112 110.4(6)
C22 C102 H102 107.6
C122 C102 H102 107.6
C112 C102 H102 107.6
C56 C66 C16 118.2(5)
C56 C66 C106 119.3(5)
C16 C66 C106 122.5(5)
N21 C41 C31 122.6(5)
N21 C41 C51 120.7(5)
C31 C41 C51 116.7(5)
C16 C26 C36 118.1(5)
C16 C26 C76 122.5(5)
C36 C26 C76 119.4(6)
N22 C44 C34 123.8(5)
N22 C44 C54 120.7(5)
C34 C44 C54 115.5(5)
C124 C104 C65 112.3(5)
C124 C104 C114 109.6(5)
C65 C104 C114 113.0(5)
C124 C104 H104 107.2
C65 C104 H104 107.2
C114 C104 H104 107.2
C24 C34 C44 127.7(5)
C24 C34 H34 116.2
C44 C34 H34 116.2
C46 C56 C66 121.7(6)
C46 C56 H56 119.1
C66 C56 H56 119.1
C66 C106 C116 112.8(5)
C66 C106 C126 110.1(5)
C116 C106 C126 109.4(5)
C66 C106 H106 108.1
C116 C106 H106 108.1
C126 C106 H106 108.1
C35 C25 C15 117.9(5)
C35 C25 C75 119.0(5)
C15 C25 C75 123.1(5)
C52 C62 C12 117.9(5)
C52 C62 C72 119.5(5)
C12 C62 C72 122.6(5)
N12 C24 C34 124.2(5)
N12 C24 C14 119.6(5)
C34 C24 C14 116.2(5)
C23 C73 C83 114.0(6)
C23 C73 C93 108.9(6)
C83 C73 C93 109.8(6)
C23 C73 H73 108.0
C83 C73 H73 108.0
C93 C73 H73 108.0
C63 C103 C123 110.1(6)
C63 C103 C113 112.8(5)
C123 C103 C113 109.8(5)
C63 C103 H103 108.0
C123 C103 H103 108.0
C113 C103 H103 108.0
C42 C52 C62 121.3(6)
C42 C52 H52 119.4
C62 C52 H52 119.4
C24 C14 H14A 109.5
C24 C14 H14B 109.5
H14A C14 H14B 109.5
C24 C14 H14C 109.5
H14A C14 H14C 109.5
H14B C14 H14C 109.5
C21 C11 H11A 109.5
C21 C11 H11B 109.5
H11A C11 H11B 109.5
C21 C11 H11C 109.5
H11A C11 H11C 109.5
H11B C11 H11C 109.5
C45 C55 C65 121.4(6)
C45 C55 H55 119.3
C65 C55 H55 119.3
C25 C75 C95 110.5(5)
C25 C75 C85 111.8(5)
C95 C75 C85 111.4(5)
C25 C75 H75 107.6
C95 C75 H75 107.6
C85 C75 H75 107.6
C32 C42 C52 120.2(5)
C32 C42 H42 119.9
C52 C42 H42 119.9
C41 C51 H51A 109.5
C41 C51 H51B 109.5
H51A C51 H51B 109.5
C41 C51 H51C 109.5
H51A C51 H51C 109.5
H51B C51 H51C 109.5
C96 C76 C26 112.0(6)
C96 C76 C86 109.0(9)
C26 C76 C86 113.6(6)
C96 C76 H76 107.3
C26 C76 H76 107.3
C86 C76 H76 107.3
C106 C116 H11D 109.5
C106 C116 H11E 109.5
H11D C116 H11E 109.5
C106 C116 H11F 109.5
H11D C116 H11F 109.5
H11E C116 H11F 109.5
C106 C126 H12A 109.5
C106 C126 H12B 109.5
H12A C126 H12B 109.5
C106 C126 H12C 109.5
H12A C126 H12C 109.5
H12B C126 H12C 109.5
C55 C45 C35 119.3(6)
C55 C45 H45 120.3
C35 C45 H45 120.3
C82 C72 C62 111.3(5)
C82 C72 C92 110.8(6)
C62 C72 C92 109.5(5)
C82 C72 H72 108.4
C62 C72 H72 108.4
C92 C72 H72 108.4
C44 C54 H54A 109.5
C44 C54 H54B 109.5
H54A C54 H54B 109.5
C44 C54 H54C 109.5
H54A C54 H54C 109.5
H54B C54 H54C 109.5
C45 C35 C25 122.4(6)
C45 C35 H35 118.8
C25 C35 H35 118.8
C75 C95 H95A 109.5
C75 C95 H95B 109.5
H95A C95 H95B 109.5
C75 C95 H95C 109.5
H95A C95 H95C 109.5
H95B C95 H95C 109.5
C43 C53 C63 121.4(6)
C43 C53 H53 119.3
C63 C53 H53 119.3
C33 C23 C13 118.0(6)
C33 C23 C73 119.3(6)
C13 C23 C73 122.7(5)
C42 C32 C22 121.6(6)
C42 C32 H32 119.2
C22 C32 H32 119.2
C43 C33 C23 121.8(6)
C43 C33 H33 119.1
C23 C33 H33 119.1
C103 C113 H11G 109.5
C103 C113 H11H 109.5
H11G C113 H11H 109.5
C103 C113 H11I 109.5
H11G C113 H11I 109.5
H11H C113 H11I 109.5
C56 C46 C36 120.5(6)
C56 C46 H46 119.7
C36 C46 H46 119.7
C46 C36 C26 121.0(6)
C46 C36 H36 119.5
C26 C36 H36 119.5
C73 C83 H83A 109.5
C73 C83 H83B 109.5
H83A C83 H83B 109.5
C73 C83 H83C 109.5
H83A C83 H83C 109.5
H83B C83 H83C 109.5
C73 C93 H93A 109.5
C73 C93 H93B 109.5
H93A C93 H93B 109.5
C73 C93 H93C 109.5
H93A C93 H93C 109.5
H93B C93 H93C 109.5
C75 C85 H85A 109.5
C75 C85 H85B 109.5
H85A C85 H85B 109.5
C75 C85 H85C 109.5
H85A C85 H85C 109.5
H85B C85 H85C 109.5
C33 C43 C53 119.7(6)
C33 C43 H43 120.1
C53 C43 H43 120.1
C104 C114 H11J 109.5
C104 C114 H11K 109.5
H11J C114 H11K 109.5
C104 C114 H11L 109.5
H11J C114 H11L 109.5
H11K C114 H11L 109.5
C103 C123 H12D 109.5
C103 C123 H12E 109.5
H12D C123 H12E 109.5
C103 C123 H12F 109.5
H12D C123 H12F 109.5
H12E C123 H12F 109.5
C104 C124 H12G 109.5
C104 C124 H12H 109.5
H12G C124 H12H 109.5
C104 C124 H12I 109.5
H12G C124 H12I 109.5
H12H C124 H12I 109.5
C2S C1S H1S1 109.5
C2S C1S H1S2 109.5
H1S1 C1S H1S2 109.5
C2S C1S H1S3 109.5
H1S1 C1S H1S3 109.5
H1S2 C1S H1S3 109.5
C72 C92 H92A 109.5
C72 C92 H92B 109.5
H92A C92 H92B 109.5
C72 C92 H92C 109.5
H92A C92 H92C 109.5
H92B C92 H92C 109.5
C102 C122 H12J 109.5
C102 C122 H12K 109.5
H12J C122 H12K 109.5
C102 C122 H12L 109.5
H12J C122 H12L 109.5
H12K C122 H12L 109.5
C102 C112 H11M 109.5
C102 C112 H11N 109.5
H11M C112 H11N 109.5
C102 C112 H11O 109.5
H11M C112 H11O 109.5
H11N C112 H11O 109.5
C72 C82 H82A 109.5
C72 C82 H82B 109.5
H82A C82 H82B 109.5
C72 C82 H82C 109.5
H82A C82 H82C 109.5
H82B C82 H82C 109.5
C3S C4S H4S1 109.5
C3S C4S H4S2 109.5
H4S1 C4S H4S2 109.5
C3S C4S H4S3 109.5
H4S1 C4S H4S3 109.5
H4S2 C4S H4S3 109.5
O1S C2S C1S 111.8(7)
O1S C2S H2S1 109.2
C1S C2S H2S1 109.2
O1S C2S H2S2 109.2
C1S C2S H2S2 109.2
H2S1 C2S H2S2 107.9
C76 C86 H86A 109.5
C76 C86 H86B 109.5
H86A C86 H86B 109.5
C76 C86 H86C 109.5
H86A C86 H86C 109.5
H86B C86 H86C 109.5
O1S C3S C4S 112.8(8)
O1S C3S H3S1 109.0
C4S C3S H3S1 109.0
O1S C3S H3S2 109.0
C4S C3S H3S2 109.0
H3S1 C3S H3S2 107.8
C76 C96 H96A 109.5
C76 C96 H96B 109.5
H96A C96 H96B 109.5
C76 C96 H96C 109.5
H96A C96 H96C 109.5
H96B C96 H96C 109.5

loop_
_geom_bond_atom_site_label_1
_geom_bond_atom_site_label_2
_geom_bond_distance
Fe2 N12 1.971(4)
Fe2 N22 1.975(4)
Fe2 Fe1 2.4637(11)
Fe2 H1 1.58(9)
Fe2 H2 1.44(8)
Fe1 N11 1.978(4)
Fe1 N21 1.988(4)
Fe1 H1 1.42(9)
Fe1 H2 1.56(8)
N11 C21 1.344(6)
N11 C12 1.451(6)
N12 C24 1.337(6)
N12 C15 1.445(6)
N21 C41 1.321(6)
N21 C13 1.452(6)
N22 C44 1.324(7)
N22 C16 1.428(6)
C31 C21 1.391(7)
C31 C41 1.403(7)
C31 H31 0.9500
O1S C2S 1.391(9)
O1S C3S 1.404(9)
C13 C63 1.397(8)
C13 C23 1.414(8)
C22 C12 1.409(7)
C22 C32 1.410(7)
C22 C102 1.509(8)
C63 C53 1.402(8)
C63 C103 1.515(8)
C65 C15 1.401(7)
C65 C55 1.407(7)
C65 C104 1.528(7)
C21 C11 1.505(7)
C16 C26 1.414(8)
C16 C66 1.415(7)
C12 C62 1.416(8)
C15 C25 1.412(7)
C102 C122 1.527(9)
C102 C112 1.532(8)
C102 H102 1.0000
C66 C56 1.403(8)
C66 C106 1.514(8)
C41 C51 1.506(7)
C26 C36 1.420(8)
C26 C76 1.497(8)
C44 C34 1.412(8)
C44 C54 1.512(7)
C104 C124 1.512(9)
C104 C114 1.527(9)
C104 H104 1.0000
C34 C24 1.392(7)
C34 H34 0.9500
C56 C46 1.368(8)
C56 H56 0.9500
C106 C116 1.532(8)
C106 C126 1.541(8)
C106 H106 1.0000
C25 C35 1.392(7)
C25 C75 1.515(8)
C62 C52 1.400(7)
C62 C72 1.520(8)
C24 C14 1.507(7)
C73 C23 1.511(9)
C73 C83 1.517(9)
C73 C93 1.542(9)
C73 H73 1.0000
C103 C123 1.520(9)
C103 C113 1.544(8)
C103 H103 1.0000
C52 C42 1.381(8)
C52 H52 0.9500
C14 H14A 0.9800
C14 H14B 0.9800
C14 H14C 0.9800
C11 H11A 0.9800
C11 H11B 0.9800
C11 H11C 0.9800
C55 C45 1.365(8)
C55 H55 0.9500
C75 C95 1.538(8)
C75 C85 1.538(9)
C75 H75 1.0000
C42 C32 1.373(8)
C42 H42 0.9500
C51 H51A 0.9800
C51 H51B 0.9800
C51 H51C 0.9800
C76 C96 1.493(10)
C76 C86 1.509(11)
C76 H76 1.0000
C116 H11D 0.9800
C116 H11E 0.9800
C116 H11F 0.9800
C126 H12A 0.9800
C126 H12B 0.9800
C126 H12C 0.9800
C45 C35 1.373(8)
C45 H45 0.9500
C72 C82 1.516(9)
C72 C92 1.536(9)
C72 H72 1.0000
C54 H54A 0.9800
C54 H54B 0.9800
C54 H54C 0.9800
C35 H35 0.9500
C95 H95A 0.9800
C95 H95B 0.9800
C95 H95C 0.9800
C53 C43 1.385(8)
C53 H53 0.9500
C23 C33 1.392(8)
C32 H32 0.9500
C33 C43 1.363(9)
C33 H33 0.9500
C113 H11G 0.9800
C113 H11H 0.9800
C113 H11I 0.9800
C46 C36 1.366(9)
C46 H46 0.9500
C36 H36 0.9500
C83 H83A 0.9800
C83 H83B 0.9800
C83 H83C 0.9800
C93 H93A 0.9800
C93 H93B 0.9800
C93 H93C 0.9800
C85 H85A 0.9800
C85 H85B 0.9800
C85 H85C 0.9800
C43 H43 0.9500
C114 H11J 0.9800
C114 H11K 0.9800
C114 H11L 0.9800
C123 H12D 0.9800
C123 H12E 0.9800
C123 H12F 0.9800
C124 H12G 0.9800
C124 H12H 0.9800
C124 H12I 0.9800
C1S C2S 1.454(10)
C1S H1S1 0.9800
C1S H1S2 0.9800
C1S H1S3 0.9800
C92 H92A 0.9800
C92 H92B 0.9800
C92 H92C 0.9800
C122 H12J 0.9800
C122 H12K 0.9800
C122 H12L 0.9800
C112 H11M 0.9800
C112 H11N 0.9800
C112 H11O 0.9800
C82 H82A 0.9800
C82 H82B 0.9800
C82 H82C 0.9800
C4S C3S 1.427(12)
C4S H4S1 0.9800
C4S H4S2 0.9800
C4S H4S3 0.9800
C2S H2S1 0.9900
C2S H2S2 0.9900
C86 H86A 0.9800
C86 H86B 0.9800
C86 H86C 0.9800
C3S H3S1 0.9900
C3S H3S2 0.9900
C96 H96A 0.9800
C96 H96B 0.9800
C96 H96C 0.9800
